data_6000653
loop_
_publ_author_name
'Stief, R.'
'Frommen, C.'
'Pebler, J.'
'Massa, W.'

_publ_section_title
;
 A fluoride phosphate of manganese(III) with unusual layer structure:
 Na-7[Mn5F13(PO4)(3)(H2O)(3)]
;
_journal_issue 3
_journal_name_full 'Zeitschrift Fur Anorganische Und Allgemeine Chemie'
_journal_page_first 461
_journal_page_last 468
_journal_paper_doi 10.1002/(SICI)1521-3749(199803)624:3<461::AID-ZAAC461>3.0.CO;2-A
_journal_volume 624
_journal_year 1998
_chemical_formula_sum 'F13 H6 Mn5 Na7 O15 P3'
_space_group_name_H-M_alt 'P -3 c 1'
_cell_angle_alpha 90.000
_cell_angle_beta 90.000
_cell_angle_gamma 120.000
_cell_length_a 10.5500
_cell_length_b 10.5500
_cell_length_c 23.1400
_cell_volume 2230.48
_cod_database_code 6000653

loop_
_atom_site_label
_atom_site_fract_x
_atom_site_fract_y
_atom_site_fract_z
? ? ? ?
